data_4084789
loop_
_publ_author_name
'Xu, Songchen'
'Manna, Kuntal'
'Ellern, Arkady'
'Sadow, Aaron D.'

_publ_section_title
;
 Mixed N-Heterocyclic Carbene--Bis(oxazolinyl)borato Rhodium and Iridium
 Complexes in Photochemical and Thermal Oxidative Addition Reactions
;
_journal_issue 23
_journal_name_full Organometallics
_journal_page_first 6840
_journal_paper_doi 10.1021/om500891h
_journal_volume 33
_journal_year 2014
_chemical_formula_sum 'C25 H36 B Cl Li N5 O2'
_chemical_formula_weight 491.79
_chemical_name_common Sad229
_space_group_IT_number 14
_symmetry_cell_setting monoclinic
_symmetry_space_group_name_Hall '-P 2ybc'
_symmetry_space_group_name_H-M 'P 1 21/c 1'
_atom_sites_solution_hydrogens geom
_atom_sites_solution_primary direct
_atom_sites_solution_secondary difmap
_audit_creation_method 'APEX2 v2010.11-3'
_cell_angle_alpha 90
_cell_angle_beta 98.094(4)
_cell_angle_gamma 90
_cell_formula_units_Z 4
_cell_length_a 12.149(3)
_cell_length_b 14.340(3)
_cell_length_c 16.039(4)
_cell_measurement_reflns_used 1532
_cell_measurement_temperature 173.(2)
_cell_measurement_theta_max 22.6100
_cell_measurement_theta_min 2.2100
_cell_volume 2766.4(11)
_computing_cell_refinement 'SAINT V7.66A (Bruker AXS, 2009)'
_computing_data_collection 'APEX2 Suite (Bruker AXS, 2009)'
_computing_data_reduction 'SAINT V7.66A (Bruker AXS, 2009)'
_computing_molecular_graphics 'XSHELL (Bruker AXS, 2007)'
_computing_publication_material 'APEX2 Suite (Bruker AXS, 2009)'
_computing_structure_refinement 'SHELXL-97 (Sheldrick, 2008)'
_computing_structure_solution 'SHELXS-97 (Sheldrick, 2008)'
_diffrn_ambient_temperature 173.(2)
_diffrn_detector_area_resol_mean 8.3333
_diffrn_measured_fraction_theta_full 0.996
_diffrn_measured_fraction_theta_max 0.996
_diffrn_measurement_device_type ' BRUKER APEX2 CCD Diffractometer'
_diffrn_measurement_method '\w scan'
_diffrn_radiation_type MoK\a
_diffrn_radiation_wavelength 0.71073
_diffrn_reflns_av_R_equivalents 0.0000
_diffrn_reflns_av_sigmaI/netI 0.0650
_diffrn_reflns_limit_h_max 14
_diffrn_reflns_limit_h_min -14
_diffrn_reflns_limit_k_max 17
_diffrn_reflns_limit_k_min 0
_diffrn_reflns_limit_l_max 19
_diffrn_reflns_limit_l_min 0
_diffrn_reflns_number 4868
_diffrn_reflns_theta_full 25.00
_diffrn_reflns_theta_max 25.00
_diffrn_reflns_theta_min 1.69
_exptl_absorpt_coefficient_mu 0.168
_exptl_absorpt_correction_T_max 0.99
_exptl_absorpt_correction_T_min 0.95
_exptl_absorpt_correction_type multi-scan
_exptl_absorpt_process_details
;
;
_exptl_crystal_colour colourless
_exptl_crystal_density_diffrn 1.181
_exptl_crystal_density_method 'not measured'
_exptl_crystal_description plate
_exptl_crystal_F_000 1048
_exptl_crystal_size_max 0.32
_exptl_crystal_size_mid 0.12
_exptl_crystal_size_min 0.06
_refine_diff_density_max 0.215
_refine_diff_density_min -0.250
_refine_ls_extinction_method none
_refine_ls_goodness_of_fit_ref 1.000
_refine_ls_hydrogen_treatment constr
_refine_ls_matrix_type full
_refine_ls_number_parameters 324
_refine_ls_number_reflns 4868
_refine_ls_number_restraints 0
_refine_ls_restrained_S_all 1.000
_refine_ls_R_factor_all 0.0802
_refine_ls_R_factor_gt 0.0475
_refine_ls_shift/su_max 0.000
_refine_ls_shift/su_mean 0.000
_refine_ls_structure_factor_coef Fsqd
_refine_ls_weighting_details 'calc w=1/[\s^2^(Fo^2^)+(0.0478P)^2^+0.5867P] where P=(Fo^2^+2Fc^2^)/3'
_refine_ls_weighting_scheme calc
_refine_ls_wR_factor_gt 0.0970
_refine_ls_wR_factor_ref 0.1112
_reflns_number_gt 3567
_reflns_number_total 4868
_reflns_threshold_expression >2sigma(I)
_cod_data_source_file om500891h_si_002.cif
_cod_data_source_block 1LiCldimer
_cod_depositor_comments 'Adding full bibliography for 4084789--4084803.cif.'
_cod_database_code 4084789

loop_
_symmetry_equiv_pos_as_xyz
'x, y, z'
'-x, y+1/2, -z+1/2'
'-x, -y, -z'
'x, -y-1/2, z-1/2'

loop_
_atom_site_type_symbol
_atom_site_label
_atom_site_fract_x
_atom_site_fract_y
_atom_site_fract_z
_atom_site_U_iso_or_equiv
_atom_site_adp_type
_atom_site_calc_flag
_atom_site_refinement_flags
_atom_site_occupancy
B B1 0.8986(2) 0.2288(2) 0.4957(2) 0.0211(7) Uani d . 1
C C1 0.6538(3) -0.0013(2) 0.5000(2) 0.0396(8) Uani d . 1
H H1A 0.5873 0.0299 0.4713 0.059 Uiso calc R 1
H H1B 0.634 -0.0639 0.5174 0.059 Uiso calc R 1
H H1C 0.7095 -0.0061 0.4615 0.059 Uiso calc R 1
C C2 0.7012(2) 0.05483(19) 0.57704(18) 0.0266(6) Uani d . 1
C C3 0.6200(3) 0.0607(2) 0.6413(2) 0.0394(8) Uani d . 1
H H3A 0.6517 0.1 0.6886 0.059 Uiso calc R 1
H H3B 0.6063 -0.002 0.6619 0.059 Uiso calc R 1
H H3C 0.5497 0.0879 0.6146 0.059 Uiso calc R 1
C C4 0.8153(2) 0.0190(2) 0.6156(2) 0.0358(8) Uani d . 1
H H4A 0.8267 0.0272 0.6775 0.043 Uiso calc R 1
H H4B 0.8239 -0.0478 0.6024 0.043 Uiso calc R 1
C C5 0.8325(2) 0.15244(19) 0.54415(16) 0.0203(6) Uani d . 1
C C6 0.6487(3) 0.4628(3) 0.4033(2) 0.0504(10) Uani d . 1
H H6A 0.6849 0.4357 0.3581 0.076 Uiso calc R 1
H H6B 0.6335 0.529 0.3916 0.076 Uiso calc R 1
H H6C 0.5786 0.43 0.4066 0.076 Uiso calc R 1
C C7 0.7248(2) 0.4530(2) 0.4867(2) 0.0333(7) Uani d . 1
C C8 0.6716(3) 0.4987(2) 0.5571(2) 0.0519(9) Uani d . 1
H H8A 0.5993 0.4697 0.5603 0.078 Uiso calc R 1
H H8B 0.6614 0.5654 0.5454 0.078 Uiso calc R 1
H H8C 0.7201 0.4902 0.6108 0.078 Uiso calc R 1
C C9 0.8436(2) 0.4877(2) 0.4830(3) 0.0536(10) Uani d . 1
H H9A 0.8466 0.5251 0.4315 0.064 Uiso calc R 1
H H9B 0.8702 0.5266 0.5328 0.064 Uiso calc R 1
C C10 0.8433(2) 0.33045(19) 0.49750(17) 0.0245(6) Uani d . 1
C C11 1.1797(3) 0.2001(3) 0.78555(19) 0.0484(9) Uani d . 1
H H11A 1.1215 0.2468 0.7886 0.073 Uiso calc R 1
H H11B 1.2282 0.1972 0.8397 0.073 Uiso calc R 1
H H11C 1.1454 0.139 0.7727 0.073 Uiso calc R 1
C C12 1.2966(3) 0.3234(2) 0.7346(2) 0.0540(10) Uani d . 1
H H12A 1.3421 0.3399 0.691 0.081 Uiso calc R 1
H H12B 1.3431 0.3236 0.7898 0.081 Uiso calc R 1
H H12C 1.2365 0.3689 0.7345 0.081 Uiso calc R 1
C C13 1.3376(3) 0.1561(3) 0.7117(2) 0.0524(10) Uani d . 1
H H13A 1.304 0.0945 0.6998 0.079 Uiso calc R 1
H H13B 1.3873 0.1541 0.7654 0.079 Uiso calc R 1
H H13C 1.3802 0.1735 0.6666 0.079 Uiso calc R 1
C C14 1.2475(2) 0.2270(2) 0.71699(17) 0.0250(6) Uani d . 1
C C15 1.2084(2) 0.2477(2) 0.55686(17) 0.0280(6) Uani d . 1
H H15 1.2826 0.2567 0.5463 0.034 Uiso calc R 1
C C16 1.1161(2) 0.2493(2) 0.49959(17) 0.0284(6) Uani d . 1
H H16 1.1145 0.26 0.441 0.034 Uiso calc R 1
C C17 1.0634(2) 0.22248(19) 0.62080(17) 0.0233(6) Uani d . 1
H H17 1.0184 0.2109 0.6636 0.028 Uiso calc R 1
C C18 0.8979(2) 0.19386(19) 0.39929(17) 0.0233(6) Uani d . 1
C C19 0.9314(2) 0.1035(2) 0.38228(19) 0.0315(7) Uani d . 1
H H19 0.9557 0.0629 0.4281 0.038 Uiso calc R 1
C C20 0.9304(2) 0.0710(2) 0.30082(19) 0.0370(8) Uani d . 1
H H20 0.9548 0.0094 0.2916 0.044 Uiso calc R 1
C C21 0.8940(2) 0.1279(3) 0.23292(19) 0.0402(8) Uani d . 1
H H21 0.8927 0.1055 0.177 0.048 Uiso calc R 1
C C22 0.8598(2) 0.2168(2) 0.24696(19) 0.0370(8) Uani d . 1
H H22 0.8344 0.2561 0.2005 0.044 Uiso calc R 1
C C23 0.8619(2) 0.2503(2) 0.32938(18) 0.0290(6) Uani d . 1
H H23 0.8386 0.3124 0.3379 0.035 Uiso calc R 1
C C24 0.6039(3) 0.3725(3) 0.8014(2) 0.0443(8) Uani d . 1
H H24A 0.5629 0.334 0.8371 0.066 Uiso calc R 1
H H24B 0.5719 0.4353 0.7968 0.066 Uiso calc R 1
H H24C 0.6821 0.3761 0.8265 0.066 Uiso calc R 1
C C25 0.5961(2) 0.3309(2) 0.7179(2) 0.0322(7) Uani d . 1
Cl Cl1 0.44865(5) 0.24863(5) 0.44851(5) 0.03166(18) Uani d . 1
N N1 0.72808(18) 0.14938(15) 0.54748(13) 0.0227(5) Uani d . 1
N N2 0.74200(18) 0.35142(15) 0.50349(14) 0.0242(5) Uani d . 1
N N3 1.02480(17) 0.23308(15) 0.53918(13) 0.0217(5) Uani d . 1
N N4 1.17405(16) 0.23050(15) 0.63394(13) 0.0220(5) Uani d . 1
N N5 0.5901(2) 0.2992(2) 0.65221(18) 0.0409(7) Uani d . 1
O O1 0.89232(14) 0.07577(13) 0.57663(13) 0.0304(5) Uani d . 1
O O2 0.91052(16) 0.40403(13) 0.48211(15) 0.0405(6) Uani d . 1
Li Li1 0.6209(4) 0.2609(3) 0.5301(3) 0.0275(11) Uani d . 1

loop_
_atom_site_aniso_label
_atom_site_aniso_U_11
_atom_site_aniso_U_22
_atom_site_aniso_U_33
_atom_site_aniso_U_12
_atom_site_aniso_U_13
_atom_site_aniso_U_23
B1 0.0142(14) 0.0252(17) 0.0232(16) -0.0009(12) -0.0001(13) 0.0027(15)
C1 0.0409(18) 0.0344(19) 0.044(2) -0.0103(15) 0.0059(15) -0.0010(16)
C2 0.0261(14) 0.0248(15) 0.0292(16) -0.0021(12) 0.0056(13) 0.0061(13)
C3 0.0376(18) 0.0409(19) 0.0413(19) -0.0048(15) 0.0110(15) 0.0116(16)
C4 0.0311(16) 0.0327(17) 0.0437(19) -0.0039(14) 0.0060(15) 0.0172(15)
C5 0.0228(16) 0.0197(15) 0.0181(14) 0.0016(12) 0.0020(11) -0.0012(11)
C6 0.049(2) 0.046(2) 0.055(2) 0.0081(17) 0.0049(17) 0.0218(18)
C7 0.0271(16) 0.0227(15) 0.050(2) 0.0039(12) 0.0060(14) 0.0049(15)
C8 0.057(2) 0.0317(19) 0.069(2) 0.0155(16) 0.015(2) -0.0029(19)
C9 0.0326(18) 0.0243(17) 0.105(3) 0.0012(14) 0.013(2) 0.007(2)
C10 0.0218(15) 0.0249(15) 0.0267(16) -0.0057(12) 0.0027(12) 0.0016(13)
C11 0.0360(18) 0.085(3) 0.0229(17) -0.0049(18) 0.0010(14) 0.0090(17)
C12 0.066(2) 0.046(2) 0.042(2) -0.0136(18) -0.0204(18) 0.0001(18)
C13 0.044(2) 0.067(3) 0.042(2) 0.0262(18) -0.0071(16) -0.0043(18)
C14 0.0222(14) 0.0315(17) 0.0203(14) 0.0000(12) -0.0008(12) -0.0020(13)
C15 0.0176(13) 0.0383(17) 0.0297(15) -0.0037(13) 0.0087(12) -0.0010(14)
C16 0.0222(14) 0.0434(17) 0.0202(14) -0.0049(14) 0.0051(12) 0.0044(13)
C17 0.0205(14) 0.0299(16) 0.0204(15) -0.0009(11) 0.0056(11) 0.0017(13)
C18 0.0151(13) 0.0300(16) 0.0247(15) -0.0027(12) 0.0025(12) 0.0026(13)
C19 0.0307(16) 0.0364(18) 0.0261(16) 0.0010(13) -0.0009(13) -0.0004(14)
C20 0.0324(17) 0.044(2) 0.0345(18) 0.0008(15) 0.0034(14) -0.0119(16)
C21 0.0287(16) 0.069(3) 0.0230(17) -0.0109(17) 0.0027(14) -0.0072(16)
C22 0.0260(16) 0.060(2) 0.0247(16) -0.0042(15) 0.0011(13) 0.0114(16)
C23 0.0217(13) 0.0367(16) 0.0288(15) 0.0002(14) 0.0038(13) 0.0114(14)
C24 0.0375(18) 0.060(2) 0.0363(19) -0.0004(17) 0.0088(15) -0.0137(17)
C25 0.0244(15) 0.0402(19) 0.0335(18) 0.0001(13) 0.0091(14) -0.0042(16)
Cl1 0.0227(3) 0.0382(4) 0.0331(4) 0.0000(3) 0.0005(3) 0.0011(3)
N1 0.0215(13) 0.0245(13) 0.0223(13) -0.0033(10) 0.0043(10) 0.0006(10)
N2 0.0202(12) 0.0210(13) 0.0312(13) 0.0014(10) 0.0024(10) 0.0001(10)
N3 0.0177(11) 0.0280(14) 0.0195(12) -0.0002(10) 0.0029(9) 0.0011(10)
N4 0.0162(11) 0.0299(14) 0.0199(12) -0.0005(9) 0.0028(9) -0.0010(10)
N5 0.0309(14) 0.0568(19) 0.0359(17) 0.0013(13) 0.0073(12) -0.0069(15)
O1 0.0213(10) 0.0270(11) 0.0429(12) 0.0032(8) 0.0040(9) 0.0139(10)
O2 0.0249(10) 0.0235(11) 0.0738(16) -0.0028(9) 0.0089(11) 0.0062(11)
Li1 0.020(2) 0.031(3) 0.031(3) 0.003(2) 0.0033(19) -0.002(2)

loop_
_atom_type_symbol
_atom_type_description
_atom_type_scat_dispersion_real
_atom_type_scat_dispersion_imag
_atom_type_scat_source
C C 0.0033 0.0016 'International Tables Vol C Tables 4.2.6.8 and 6.1.1.4'
H H 0.0000 0.0000 'International Tables Vol C Tables 4.2.6.8 and 6.1.1.4'
N N 0.0061 0.0033 'International Tables Vol C Tables 4.2.6.8 and 6.1.1.4'
O O 0.0106 0.0060 'International Tables Vol C Tables 4.2.6.8 and 6.1.1.4'
B B 0.0013 0.0007 'International Tables Vol C Tables 4.2.6.8 and 6.1.1.4'
Cl Cl 0.1484 0.1585 'International Tables Vol C Tables 4.2.6.8 and 6.1.1.4'
Li Li -0.0003 0.0001 'International Tables Vol C Tables 4.2.6.8 and 6.1.1.4'

loop_
_geom_angle_atom_site_label_1
_geom_angle_atom_site_label_2
_geom_angle_atom_site_label_3
_geom_angle
N3 B1 C10 109.6(2)
N3 B1 C5 109.1(2)
C10 B1 C5 111.6(2)
N3 B1 C18 107.7(2)
C10 B1 C18 110.6(2)
C5 B1 C18 108.2(2)
C2 C1 H1A 109.5
C2 C1 H1B 109.5
H1A C1 H1B 109.5
C2 C1 H1C 109.5
H1A C1 H1C 109.5
H1B C1 H1C 109.5
N1 C2 C1 107.4(2)
N1 C2 C4 102.0(2)
C1 C2 C4 111.7(3)
N1 C2 C3 110.9(2)
C1 C2 C3 111.8(2)
C4 C2 C3 112.5(2)
C2 C3 H3A 109.5
C2 C3 H3B 109.5
H3A C3 H3B 109.5
C2 C3 H3C 109.5
H3A C3 H3C 109.5
H3B C3 H3C 109.5
O1 C4 C2 104.0(2)
O1 C4 H4A 111.0
C2 C4 H4A 111.0
O1 C4 H4B 111.0
C2 C4 H4B 111.0
H4A C4 H4B 109.0
N1 C5 O1 115.5(2)
N1 C5 B1 127.2(2)
O1 C5 B1 116.8(2)
C7 C6 H6A 109.5
C7 C6 H6B 109.5
H6A C6 H6B 109.5
C7 C6 H6C 109.5
H6A C6 H6C 109.5
H6B C6 H6C 109.5
N2 C7 C6 107.6(2)
N2 C7 C8 110.4(3)
C6 C7 C8 110.1(3)
N2 C7 C9 102.4(2)
C6 C7 C9 113.2(3)
C8 C7 C9 112.8(3)
C7 C8 H8A 109.5
C7 C8 H8B 109.5
H8A C8 H8B 109.5
C7 C8 H8C 109.5
H8A C8 H8C 109.5
H8B C8 H8C 109.5
O2 C9 C7 105.3(2)
O2 C9 H9A 110.7
C7 C9 H9A 110.7
O2 C9 H9B 110.7
C7 C9 H9B 110.7
H9A C9 H9B 108.8
N2 C10 O2 115.7(2)
N2 C10 B1 128.5(2)
O2 C10 B1 115.5(2)
C14 C11 H11A 109.5
C14 C11 H11B 109.5
H11A C11 H11B 109.5
C14 C11 H11C 109.5
H11A C11 H11C 109.5
H11B C11 H11C 109.5
C14 C12 H12A 109.5
C14 C12 H12B 109.5
H12A C12 H12B 109.5
C14 C12 H12C 109.5
H12A C12 H12C 109.5
H12B C12 H12C 109.5
C14 C13 H13A 109.5
C14 C13 H13B 109.5
H13A C13 H13B 109.5
C14 C13 H13C 109.5
H13A C13 H13C 109.5
H13B C13 H13C 109.5
N4 C14 C13 108.7(2)
N4 C14 C11 109.7(2)
C13 C14 C11 110.1(3)
N4 C14 C12 107.8(2)
C13 C14 C12 110.9(3)
C11 C14 C12 109.7(3)
C16 C15 N4 106.7(2)
C16 C15 H15 126.7
N4 C15 H15 126.7
C15 C16 N3 109.3(2)
C15 C16 H16 125.3
N3 C16 H16 125.3
N3 C17 N4 110.6(2)
N3 C17 H17 124.7
N4 C17 H17 124.7
C19 C18 C23 116.5(3)
C19 C18 B1 120.6(2)
C23 C18 B1 122.9(2)
C20 C19 C18 122.1(3)
C20 C19 H19 118.9
C18 C19 H19 118.9
C21 C20 C19 120.3(3)
C21 C20 H20 119.9
C19 C20 H20 119.9
C22 C21 C20 119.4(3)
C22 C21 H21 120.3
C20 C21 H21 120.3
C21 C22 C23 120.5(3)
C21 C22 H22 119.7
C23 C22 H22 119.7
C18 C23 C22 121.2(3)
C18 C23 H23 119.4
C22 C23 H23 119.4
C25 C24 H24A 109.5
C25 C24 H24B 109.5
H24A C24 H24B 109.5
C25 C24 H24C 109.5
H24A C24 H24C 109.5
H24B C24 H24C 109.5
N5 C25 C24 179.3(4)
C5 N1 C2 108.0(2)
C5 N1 Li1 125.5(2)
C2 N1 Li1 126.0(2)
C10 N2 C7 109.1(2)
C10 N2 Li1 126.2(2)
C7 N2 Li1 124.7(2)
C17 N3 C16 106.1(2)
C17 N3 B1 127.5(2)
C16 N3 B1 126.4(2)
C17 N4 C15 107.3(2)
C17 N4 C14 126.8(2)
C15 N4 C14 125.8(2)
C25 N5 Li1 164.1(3)
C5 O1 C4 105.87(19)
C10 O2 C9 106.5(2)
N2 Li1 N1 93.49(19)
N2 Li1 N5 104.7(2)
N1 Li1 N5 105.5(2)
N2 Li1 Cl1 123.3(2)
N1 Li1 Cl1 121.5(2)
N5 Li1 Cl1 106.25(19)

loop_
_geom_bond_atom_site_label_1
_geom_bond_atom_site_label_2
_geom_bond_distance
B1 N3 1.594(3)
B1 C10 1.607(4)
B1 C5 1.620(4)
B1 C18 1.624(4)
C1 C2 1.518(4)
C1 H1A 0.98
C1 H1B 0.98
C1 H1C 0.98
C2 N1 1.488(3)
C2 C4 1.525(4)
C2 C3 1.526(4)
C3 H3A 0.98
C3 H3B 0.98
C3 H3C 0.98
C4 O1 1.447(3)
C4 H4A 0.99
C4 H4B 0.99
C5 N1 1.278(3)
C5 O1 1.379(3)
C6 C7 1.521(4)
C6 H6A 0.98
C6 H6B 0.98
C6 H6C 0.98
C7 N2 1.491(3)
C7 C8 1.525(4)
C7 C9 1.536(4)
C8 H8A 0.98
C8 H8B 0.98
C8 H8C 0.98
C9 O2 1.451(3)
C9 H9A 0.99
C9 H9B 0.99
C10 N2 1.283(3)
C10 O2 1.378(3)
C11 C14 1.514(4)
C11 H11A 0.98
C11 H11B 0.98
C11 H11C 0.98
C12 C14 1.515(4)
C12 H12A 0.98
C12 H12B 0.98
C12 H12C 0.98
C13 C14 1.506(4)
C13 H13A 0.98
C13 H13B 0.98
C13 H13C 0.98
C14 N4 1.496(3)
C15 C16 1.345(4)
C15 N4 1.381(3)
C15 H15 0.95
C16 N3 1.374(3)
C16 H16 0.95
C17 N3 1.336(3)
C17 N4 1.336(3)
C17 H17 0.95
C18 C19 1.397(4)
C18 C23 1.402(4)
C19 C20 1.385(4)
C19 H19 0.95
C20 C21 1.382(4)
C20 H20 0.95
C21 C22 1.369(5)
C21 H21 0.95
C22 C23 1.403(4)
C22 H22 0.95
C23 H23 0.95
C24 C25 1.457(4)
C24 H24A 0.98
C24 H24B 0.98
C24 H24C 0.98
C25 N5 1.141(4)
Cl1 Li1 2.313(4)
N1 Li1 2.057(5)
N2 Li1 2.052(5)
N5 Li1 2.117(6)
